data_7113301
loop_
_publ_author_name
'Boltjes, Andr\'e'
'Liao, George P.'
'Zhao, Ting'
'Herdtweck, Eberhardt'
'D\"omling, Alexander'

_publ_section_title
;
 Ugi 4-CR Synthesis of \g- and \d-Lactams providing new access to diverse
 enzyme interactions, a PDB analysis.
;
_journal_issue 7
_journal_name_full MedChemComm
_journal_page_first 949
_journal_page_last 952
_journal_paper_doi 10.1039/C4MD00162A
_journal_volume 5
_journal_year 2014
_chemical_formula_moiety 'C10 H17 N5 O, 0.5(H2 O)'
_chemical_formula_sum 'C10 H18 N5 O1.5'
_chemical_formula_weight 232.29
_chemical_name_systematic ?
_space_group_IT_number 15
_symmetry_cell_setting monoclinic
_symmetry_Int_Tables_number 15
_symmetry_space_group_name_Hall '-C 2yc'
_symmetry_space_group_name_H-M 'C 1 2/c 1'
_atom_sites_solution_hydrogens difmap
_atom_sites_solution_primary direct
_atom_sites_solution_secondary difmap
_cell_angle_alpha 90
_cell_angle_beta 109.7809(9)
_cell_angle_gamma 90
_cell_formula_units_Z 8
_cell_length_a 26.6036(6)
_cell_length_b 6.3028(1)
_cell_length_c 15.4666(3)
_cell_measurement_reflns_used 9875
_cell_measurement_temperature 123(1)
_cell_measurement_theta_max 25.55
_cell_measurement_theta_min 1.63
_cell_volume 2440.37(8)
_computing_cell_refinement 'SAINT (Bruker, 2008b)'
_computing_data_collection 'APEX II Control Software (Bruker, 2008a)'
_computing_data_reduction 'SAINT (Bruker, 2008b)'
_computing_molecular_graphics 'PLATON (Spek, 2010)'
_computing_publication_material 'PLATON (Spek, 2010)'
_computing_structure_refinement 'SHELXL97 (Sheldrick, 1998)'
_computing_structure_solution 'SIR92 (Altomare, 1994)'
_diffrn_ambient_temperature 123(1)
_diffrn_detector ' CCD plate '
_diffrn_detector_area_resol_mean 16
_diffrn_measured_fraction_theta_full 0.987
_diffrn_measured_fraction_theta_max 0.987
_diffrn_measurement_device ' \k-geometry diffractometer '
_diffrn_measurement_device_type ' Bruker APEX-II CCD '
_diffrn_measurement_method ' phi- and omega-rotation '
_diffrn_radiation_monochromator graphite
_diffrn_radiation_source 'fine-focus sealed tube'
_diffrn_radiation_type 'Mo K\a'
_diffrn_radiation_wavelength 0.71073
_diffrn_reflns_av_R_equivalents 0.0260
_diffrn_reflns_av_sigmaI/netI 0.0119
_diffrn_reflns_limit_h_max 32
_diffrn_reflns_limit_h_min -32
_diffrn_reflns_limit_k_max 7
_diffrn_reflns_limit_k_min -7
_diffrn_reflns_limit_l_max 18
_diffrn_reflns_limit_l_min -18
_diffrn_reflns_number 33632
_diffrn_reflns_theta_full 25.55
_diffrn_reflns_theta_max 25.55
_diffrn_reflns_theta_min 1.63
_diffrn_standards_decay_% 0
_exptl_absorpt_coefficient_mu 0.089
_exptl_absorpt_correction_T_max 0.7452
_exptl_absorpt_correction_T_min 0.6993
_exptl_absorpt_correction_type multi-scan
_exptl_absorpt_process_details 'SADABS, Bruker, 2008b'
_exptl_crystal_colour colorless
_exptl_crystal_density_diffrn 1.265
_exptl_crystal_density_meas ?
_exptl_crystal_density_method none
_exptl_crystal_description fragment
_exptl_crystal_F_000 1000
_exptl_crystal_size_max 0.36
_exptl_crystal_size_mid 0.30
_exptl_crystal_size_min 0.10
_refine_diff_density_max 0.188
_refine_diff_density_min -0.183
_refine_diff_density_rms 0.036
_refine_ls_extinction_method none
_refine_ls_goodness_of_fit_ref 1.049
_refine_ls_hydrogen_treatment refall
_refine_ls_matrix_type full
_refine_ls_number_parameters 222
_refine_ls_number_reflns 2264
_refine_ls_number_restraints 0
_refine_ls_restrained_S_all 1.049
_refine_ls_R_factor_all 0.0385
_refine_ls_R_factor_gt 0.0348
_refine_ls_shift/su_max 0.000
_refine_ls_shift/su_mean 0.000
_refine_ls_structure_factor_coef Fsqd
_refine_ls_weighting_details 'w=1/[\s^2^(Fo^2^)+(0.0466P)^2^+1.7210P] where P=(Fo^2^+2Fc^2^)/3'
_refine_ls_weighting_scheme sigma
_refine_ls_wR_factor_gt 0.0887
_refine_ls_wR_factor_ref 0.0911
_reflns_number_gt 2037
_reflns_number_total 2264
_reflns_threshold_expression I>2\s(I)
_cod_data_source_file c4md00162a2.cif
_cod_data_source_block compound_6f
_cod_depositor_comments
;
The following automatic conversions were performed:

'_symmetry_cell_setting' value 'Monoclinic' changed to 'monoclinic'
according to
/usr/data/users/saulius/crontab/automatic-downloads/rss-feeds/RSC/lib/dictionaries/cif_core.dic
dictionary named 'cif_core.dic' version 2.4.2 from 2011-04-26.

Automatic conversion script
Id: cif_fix_values 2281 2013-09-26 08:29:07Z andrius 

 Adding full bibliography for 7113299--7113302.cif.

 Adding full bibliography for 7113299--7113302.cif.

The following automatic conversions were performed:

'_exptl_crystal_density_meas' value 'none' was changed to '?' - the
value is perceived as not measured.

Automatic conversion script
Id: cif_fix_values 3008 2015-01-20 13:52:24Z robertas 

2018-12-10
Z value and formula fixed to values more according to usual
chemical conventions.                 miguel
;
_cod_original_formula_sum 'C20 H36 N10 O3'
_cod_original_formula_weight 464.59
_cod_original_formula_moiety '2(C10 H17 N5 O), H2 O'
_cod_original_formula_units_Z 4
_cod_original_sg_symbol_H-M 'C 2/c'
_cod_database_code 7113301

loop_
_symmetry_equiv_pos_site_id
_symmetry_equiv_pos_as_xyz
1 x,y,z
2 -x,y,1/2-z
3 -x,-y,-z
4 x,-y,1/2+z
5 1/2+x,1/2+y,z
6 1/2-x,1/2+y,1/2-z
7 1/2-x,1/2-y,-z
8 1/2+x,1/2-y,1/2+z

loop_
_atom_site_aniso_label
_atom_site_aniso_U_11
_atom_site_aniso_U_22
_atom_site_aniso_U_33
_atom_site_aniso_U_23
_atom_site_aniso_U_13
_atom_site_aniso_U_12
O1 0.0247(5) 0.0672(7) 0.0195(5) -0.0061(4) 0.0017(4) 0.0163(5)
N1 0.0204(5) 0.0212(5) 0.0188(5) 0.0019(4) 0.0087(4) 0.0015(4)
N2 0.0288(6) 0.0261(6) 0.0267(5) 0.0022(4) 0.0139(4) -0.0045(4)
N3 0.0326(6) 0.0297(6) 0.0262(5) 0.0027(4) 0.0151(5) -0.0021(5)
N4 0.0267(5) 0.0303(6) 0.0220(5) 0.0038(4) 0.0111(4) 0.0026(4)
N5 0.0194(5) 0.0486(7) 0.0182(5) -0.0028(5) 0.0049(4) 0.0079(5)
C1 0.0197(5) 0.0259(6) 0.0167(5) 0.0032(5) 0.0072(4) 0.0065(5)
C2 0.0182(6) 0.0433(8) 0.0153(6) 0.0012(5) 0.0062(5) 0.0005(5)
C3 0.0162(6) 0.0506(8) 0.0198(6) -0.0015(6) 0.0078(5) 0.0021(5)
C4 0.0236(6) 0.0409(8) 0.0211(6) -0.0022(5) 0.0097(5) -0.0028(6)
C5 0.0270(7) 0.0285(7) 0.0264(7) 0.0018(5) 0.0080(5) 0.0015(5)
C6 0.0288(7) 0.0357(7) 0.0225(6) 0.0043(5) 0.0064(5) -0.0072(6)
C7 0.0243(6) 0.0278(7) 0.0146(5) 0.0012(5) 0.0080(4) 0.0026(5)
C8 0.0385(8) 0.0424(9) 0.0215(7) -0.0051(6) 0.0087(6) -0.0137(7)
C9 0.0271(7) 0.0318(7) 0.0204(6) 0.0049(5) 0.0092(5) -0.0017(6)
C10 0.0481(9) 0.0494(9) 0.0247(7) 0.0043(6) 0.0175(7) 0.0231(8)
O2 0.0799(12) 0.0349(8) 0.0223(7) 0.0000 0.0065(7) 0.0000

loop_
_atom_site_label
_atom_site_type_symbol
_atom_site_thermal_displace_type
_atom_site_fract_x
_atom_site_fract_y
_atom_site_fract_z
_atom_site_occupancy
_atom_site_U_iso_or_equiv
O1 O Uani 0.00828(4) 0.81833(18) -0.08356(6) 1.000 0.0386(3)
N1 N Uani 0.17891(4) 0.95871(15) 0.25089(6) 1.000 0.0196(3)
N2 N Uani 0.21944(4) 1.06365(17) 0.23555(7) 1.000 0.0261(3)
N3 N Uani 0.21104(4) 1.05164(17) 0.14812(7) 1.000 0.0282(3)
N4 N Uani 0.16573(4) 0.94121(17) 0.10485(7) 1.000 0.0256(3)
N5 N Uani 0.05565(4) 0.8232(2) 0.06695(7) 1.000 0.0291(3)
C1 C Uani 0.14634(4) 0.88457(19) 0.16946(7) 1.000 0.0205(3)
C2 C Uani 0.09697(5) 0.7500(2) 0.15116(8) 1.000 0.0255(4)
C3 C Uani 0.04301(5) 0.7356(2) -0.01630(8) 1.000 0.0284(4)
C4 C Uani 0.06874(5) 0.5310(2) -0.02722(8) 1.000 0.0280(4)
C5 C Uani 0.11812(5) 0.4708(2) 0.05327(9) 1.000 0.0276(4)
C6 C Uani 0.10944(5) 0.5159(2) 0.14354(9) 1.000 0.0296(4)
C7 C Uani 0.17524(5) 0.95308(19) 0.34600(8) 1.000 0.0219(3)
C8 C Uani 0.22766(6) 1.0363(3) 0.41303(9) 1.000 0.0345(5)
C9 C Uani 0.16774(5) 0.7248(2) 0.37097(9) 1.000 0.0261(4)
C10 C Uani 0.12880(7) 1.0931(3) 0.34660(10) 1.000 0.0394(5)
O2 O Uani 0.00000 0.3928(3) 0.25000 1.000 0.0485(5)
H5 H Uiso 0.0376(7) 0.942(3) 0.0693(11) 1.000 0.036(4)
H21 H Uiso 0.0830(5) 0.768(2) 0.2007(10) 1.000 0.026(3)
H41 H Uiso 0.0419(7) 0.421(3) -0.0343(11) 1.000 0.039(4)
H42 H Uiso 0.0747(6) 0.537(2) -0.0857(10) 1.000 0.030(4)
H51 H Uiso 0.1490(6) 0.553(2) 0.0495(9) 1.000 0.025(3)
H52 H Uiso 0.1260(6) 0.321(3) 0.0497(10) 1.000 0.032(4)
H61 H Uiso 0.0797(6) 0.432(2) 0.1477(10) 1.000 0.035(4)
H62 H Uiso 0.1415(6) 0.480(2) 0.1958(11) 1.000 0.031(4)
H81 H Uiso 0.2335(7) 1.182(3) 0.3984(11) 1.000 0.047(5)
H82 H Uiso 0.2243(6) 1.034(2) 0.4753(11) 1.000 0.039(4)
H83 H Uiso 0.2588(7) 0.945(3) 0.4102(12) 1.000 0.047(5)
H91 H Uiso 0.1954(6) 0.635(3) 0.3636(10) 1.000 0.035(4)
H92 H Uiso 0.1702(6) 0.726(2) 0.4355(11) 1.000 0.034(4)
H93 H Uiso 0.1318(6) 0.665(2) 0.3338(10) 1.000 0.037(4)
H101 H Uiso 0.0932(8) 1.043(3) 0.3028(13) 1.000 0.054(5)
H102 H Uiso 0.1277(6) 1.091(3) 0.4101(12) 1.000 0.043(4)
H103 H Uiso 0.1345(8) 1.242(4) 0.3308(13) 1.000 0.066(6)
H2 H Uiso 0.0033(8) 0.313(3) 0.2971(13) 1.000 0.065(6)

loop_
_atom_type_symbol
_atom_type_description
_atom_type_scat_dispersion_real
_atom_type_scat_dispersion_imag
_atom_type_scat_source
O O 0.0106 0.0060 'International Tables Vol C Tables 4.2.6.8 and 6.1.1.4'
N N 0.0061 0.0033 'International Tables Vol C Tables 4.2.6.8 and 6.1.1.4'
H H 0.0000 0.0000 'International Tables Vol C Tables 4.2.6.8 and 6.1.1.4'
C C 0.0033 0.0016 'International Tables Vol C Tables 4.2.6.8 and 6.1.1.4'

loop_
_geom_angle_atom_site_label_1
_geom_angle_atom_site_label_2
_geom_angle_atom_site_label_3
_geom_angle
_geom_angle_site_symmetry_3
_geom_angle_publ_flag
H2 O2 H2 108.9(18) 2_555 no
N2 N1 C7 120.10(9) . yes
C1 N1 C7 132.09(11) . yes
N2 N1 C1 107.71(9) . yes
N1 N2 N3 106.75(10) . yes
N2 N3 N4 110.82(10) . yes
N3 N4 C1 105.97(10) . yes
C2 N5 C3 126.52(12) . yes
C3 N5 H5 114.9(10) . no
C2 N5 H5 118.5(10) . no
N4 C1 C2 123.30(10) . yes
N1 C1 N4 108.75(10) . yes
N1 C1 C2 127.89(10) . yes
C1 C2 C6 111.11(11) . no
N5 C2 C6 110.68(10) . yes
N5 C2 C1 109.48(10) . yes
O1 C3 N5 120.33(12) . yes
O1 C3 C4 120.27(11) . yes
N5 C3 C4 119.33(11) . yes
C3 C4 C5 115.10(10) . no
C4 C5 C6 110.38(11) . no
C2 C6 C5 110.92(10) . no
N1 C7 C10 108.26(10) . yes
N1 C7 C9 109.12(10) . yes
C9 C7 C10 111.77(12) . no
C8 C7 C9 108.78(11) . no
C8 C7 C10 110.78(12) . no
N1 C7 C8 108.04(11) . yes
N5 C2 H21 107.1(9) . no
C1 C2 H21 109.3(8) . no
C6 C2 H21 109.1(8) . no
C3 C4 H41 106.3(12) . no
C3 C4 H42 107.3(8) . no
C5 C4 H42 113.9(10) . no
H41 C4 H42 105.5(13) . no
C5 C4 H41 108.2(10) . no
C4 C5 H52 109.8(9) . no
C6 C5 H51 110.1(8) . no
C4 C5 H51 109.0(8) . no
H51 C5 H52 107.8(13) . no
C6 C5 H52 109.7(9) . no
C2 C6 H61 108.5(8) . no
C5 C6 H61 109.9(9) . no
C5 C6 H62 110.7(9) . no
H61 C6 H62 108.7(12) . no
C2 C6 H62 108.1(8) . no
C7 C8 H82 107.0(9) . no
C7 C8 H83 110.3(10) . no
C7 C8 H81 110.4(10) . no
H81 C8 H83 109.1(16) . no
H82 C8 H83 111.9(13) . no
H81 C8 H82 108.2(12) . no
C7 C9 H91 110.7(11) . no
C7 C9 H92 106.4(8) . no
H91 C9 H92 109.6(13) . no
H91 C9 H93 109.1(13) . no
C7 C9 H93 113.0(8) . no
H92 C9 H93 108.0(13) . no
C7 C10 H102 107.1(10) . no
C7 C10 H103 110.8(13) . no
C7 C10 H101 113.2(12) . no
H101 C10 H103 108.5(16) . no
H102 C10 H103 108.3(16) . no
H101 C10 H102 108.9(16) . no

loop_
_geom_bond_atom_site_label_1
_geom_bond_atom_site_label_2
_geom_bond_distance
_geom_bond_site_symmetry_2
_geom_bond_publ_flag
O1 C3 1.2479(16) . yes
O2 H2 0.865(19) 2_555 no
O2 H2 0.865(19) . no
N1 C1 1.3479(14) . yes
N1 N2 1.3526(15) . yes
N1 C7 1.5073(15) . yes
N2 N3 1.2960(14) . yes
N3 N4 1.3562(15) . yes
N4 C1 1.3195(15) . yes
N5 C3 1.3352(16) . yes
N5 C2 1.4658(16) . yes
N5 H5 0.897(19) . no
C1 C2 1.5076(18) . no
C2 C6 1.5256(18) . no
C3 C4 1.4961(18) . no
C4 C5 1.5207(18) . no
C5 C6 1.5171(19) . no
C7 C9 1.5203(18) . no
C7 C10 1.521(2) . no
C7 C8 1.522(2) . no
C2 H21 0.965(14) . no
C4 H42 0.970(15) . no
C4 H41 0.975(19) . no
C5 H52 0.973(19) . no
C5 H51 0.990(16) . no
C6 H61 0.972(16) . no
C6 H62 0.983(16) . no
C8 H82 0.997(16) . no
C8 H81 0.971(19) . no
C8 H83 1.022(19) . no
C9 H92 0.978(16) . no
C9 H93 1.007(16) . no
C9 H91 0.965(18) . no
C10 H103 0.99(2) . no
C10 H101 1.01(2) . no
C10 H102 0.993(17) . no
